data_4115936
loop_
_publ_author_name
'Hiroyuki Hosomi'
'Shigeru Ohba'
'Koichi Tanaka'
'Fumio Toda'

_publ_contact_author_address
;
Department of Chemistry
Faculty of Science of Technology
Keio University
Hiyoshi 3-14-1, kohoku-ku
Yokohama 223-8522
Japan
;
_publ_contact_author_email ohba@chem.keio.ac.jp
_publ_contact_author_fax '(81) 45 563 5967'
_publ_contact_author_name 'Dr Shigeru Ohba'
_publ_contact_author_phone '(81) 45 563 1141 ext 3912'
_publ_section_title
;
 The First in Situ Observation of Intramolecular Rotation and Cyclization
 of Anilide by an X-ray Study: Partial Single-Crystal to Single-Crystal
 Photocyclization of N-Methyl-N-{(E)-methylmethacryloyl}anilide in
 Inclusion Crystals
;
_journal_name_full 'Journal of the American Chemical Society'
_journal_page_first 1818
_journal_page_last 1819
_journal_paper_doi 10.1021/ja992437g
_journal_volume 122
_journal_year 2000
_chemical_formula_moiety 'C33 H32 O4, C12 H15 N1 O1'
_chemical_formula_sum 'C45 H47 N O5'
_chemical_formula_weight 681.87
_space_group_IT_number 1
_symmetry_cell_setting triclinic
_symmetry_Int_Tables_number 1
_symmetry_space_group_name_Hall 'P 1'
_symmetry_space_group_name_H-M 'P 1'
_cell_angle_alpha 118.29(1)
_cell_angle_beta 92.79(1)
_cell_angle_gamma 84.00(1)
_cell_formula_units_Z 1
_cell_length_a 10.283(1)
_cell_length_b 10.295(1)
_cell_length_c 10.141(1)
_cell_measurement_reflns_used 25
_cell_measurement_temperature 300
_cell_measurement_theta_max 15.0
_cell_measurement_theta_min 13.8
_cell_volume 940.16(18)
_computing_cell_refinement 'MSC/AFC Diffractometer Control Software'
_computing_data_collection
;MSC/AFC Diffractometer Control Software
(Molecular Structure Corporation, 1993)
;
_computing_data_reduction
;TEXSAN
(Molecular Structure Corporation, 1998)
;
_computing_molecular_graphics 'ORTEP-II (Johnson, 1976)'
_computing_publication_material TEXSAN
_computing_structure_refinement TEXSAN
_computing_structure_solution 'SIR92 (Altomare et al., 1994)'
_diffrn_measurement_device_type 'Rigaku AFC5'
_diffrn_measurement_method \q-2\q
_diffrn_radiation_detector 'scintillation counter'
_diffrn_radiation_monochromator graphite
_diffrn_radiation_source 'Rigaku rotating anode'
_diffrn_radiation_type 'Mo K\a'
_diffrn_radiation_wavelength 0.71073
_diffrn_reflns_av_R_equivalents 0.011
_diffrn_reflns_av_sigmaI/netI 0.060
_diffrn_reflns_limit_h_max 12
_diffrn_reflns_limit_h_min 0
_diffrn_reflns_limit_k_max 12
_diffrn_reflns_limit_k_min -12
_diffrn_reflns_limit_l_max 12
_diffrn_reflns_limit_l_min -12
_diffrn_reflns_number 4488
_diffrn_reflns_theta_max 27.5
_diffrn_reflns_theta_min 2.5
_diffrn_standards_decay_% 5.5
_diffrn_standards_interval_count 100
_diffrn_standards_number 3
_exptl_absorpt_coefficient_mu 0.077
_exptl_absorpt_correction_type none
_exptl_crystal_colour colourless
_exptl_crystal_density_diffrn 1.204
_exptl_crystal_description prism
_exptl_crystal_F_000 364
_exptl_crystal_size_max 0.5
_exptl_crystal_size_mid 0.4
_exptl_crystal_size_min 0.2
_refine_diff_density_max 0.25
_refine_diff_density_min -0.36
_refine_ls_goodness_of_fit_ref 1.15
_refine_ls_hydrogen_treatment noref
_refine_ls_matrix_type full
_refine_ls_number_parameters 466
_refine_ls_number_reflns 4252
_refine_ls_R_factor_gt 0.056
_refine_ls_shift/su_max 0.0006
_refine_ls_structure_factor_coef F
_refine_ls_weighting_details 'w = 1/[\s^2^(Fo) + 0.00274|Fo|^2^]'
_refine_ls_weighting_scheme calc
_refine_ls_wR_factor_ref 0.092
_reflns_number_gt 2938
_reflns_number_total 4252
_reflns_threshold_expression 'I > 2\s(I)'
_cod_data_source_file ja992437g_2.cif
_cod_data_source_block (I)
_cod_original_cell_volume 940.2(2)
_cod_original_sg_symbol_H-M 'P 1 '
_cod_original_formula_sum 'C45 H47 N1 O5 '
_cod_database_code 4115936

loop_
_symmetry_equiv_pos_as_xyz
x,y,z

loop_
_atom_site_label
_atom_site_type_symbol
_atom_site_fract_x
_atom_site_fract_y
_atom_site_fract_z
_atom_site_U_iso_or_equiv
_atom_site_adp_type
_atom_site_occupancy
O1 O 0.0000 0.0000 0.0000 0.078(1) Uani 1.00
O2 O 0.3230(5) -0.8499(5) 0.1152(5) 0.0520(8) Uani 1.00
O3 O 0.1828(4) -0.9469(5) -0.1425(5) 0.0468(7) Uani 1.00
O4 O 0.3787(4) -0.5510(5) 0.0339(6) 0.0530(8) Uani 1.00
O5 O 0.1914(4) -0.5747(5) -0.1007(5) 0.0512(8) Uani 1.00
N6 N -0.0467(5) -0.1153(6) 0.1281(6) 0.0556(10) Uani 1.00
C7 C -0.1349(6) -0.1969(6) 0.1601(6) 0.0500(10) Uani 1.00
C8 C -0.2673(6) -0.1680(7) 0.1530(7) 0.061(1) Uani 1.00
C9 C -0.3507(6) -0.2512(8) 0.1827(8) 0.073(2) Uani 1.00
C10 C -0.3006(7) -0.3582(8) 0.2188(8) 0.081(2) Uani 1.00
C11 C -0.1682(7) -0.3825(8) 0.2295(8) 0.075(2) Uani 1.00
C12 C -0.0840(6) -0.3038(7) 0.2004(7) 0.062(1) Uani 1.00
C13 C 0.0419(6) -0.0265(7) 0.2487(8) 0.071(2) Uani 1.00
C14 C -0.0559(6) -0.1001(7) 0.0026(7) 0.057(1) Uani 1.00
C15 C -0.1296(6) -0.2064(8) -0.1279(7) 0.067(1) Uani 1.00
C16 C -0.2118(8) -0.1480(9) -0.1976(9) 0.092(2) Uani 1.00
C17 C -0.291(1) -0.238(1) -0.333(1) 0.128(3) Uani 1.00
C18 C -0.1038(8) -0.3664(8) -0.1773(8) 0.086(2) Uani 1.00
C19 C 0.3554(5) -0.7054(6) 0.1484(6) 0.0452(9) Uani 1.00
C20 C 0.4982(6) -0.7011(6) 0.2015(7) 0.053(1) Uani 1.00
C21 C 0.5240(7) -0.6748(9) 0.3451(8) 0.080(2) Uani 1.00
C22 C 0.6511(8) -0.687(1) 0.3946(10) 0.101(2) Uani 1.00
C23 C 0.7539(7) -0.7252(8) 0.299(1) 0.091(2) Uani 1.00
C24 C 0.7295(6) -0.7500(8) 0.1551(10) 0.086(2) Uani 1.00
C25 C 0.6032(6) -0.7400(8) 0.1040(8) 0.066(1) Uani 1.00
C26 C 0.2642(5) -0.5860(6) 0.2720(6) 0.0482(9) Uani 1.00
C27 C 0.1520(6) -0.6219(7) 0.3102(7) 0.057(1) Uani 1.00
C28 C 0.0734(6) -0.5155(8) 0.4266(8) 0.073(1) Uani 1.00
C29 C 0.1027(7) -0.3724(8) 0.5042(8) 0.088(2) Uani 1.00
C30 C 0.2152(7) -0.3360(7) 0.4643(8) 0.083(2) Uani 1.00
C31 C 0.2933(6) -0.4403(7) 0.3493(7) 0.063(1) Uani 1.00
C32 C 0.3395(5) -0.6915(6) 0.0020(6) 0.0439(9) Uani 1.00
C33 C 0.1995(5) -0.6890(6) -0.0583(6) 0.0413(9) Uani 1.00
C34 C 0.1610(5) -0.8358(6) -0.1919(6) 0.0407(8) Uani 1.00
C35 C 0.2477(5) -0.8829(6) -0.3266(6) 0.0445(9) Uani 1.00
C36 C 0.2199(5) -0.8273(7) -0.4268(6) 0.051(1) Uani 1.00
C37 C 0.3008(6) -0.8650(7) -0.5463(7) 0.062(1) Uani 1.00
C38 C 0.4109(7) -0.9597(8) -0.5690(7) 0.071(1) Uani 1.00
C39 C 0.4412(6) -1.0188(7) -0.4733(7) 0.068(1) Uani 1.00
C40 C 0.3594(6) -0.9821(7) -0.3530(7) 0.054(1) Uani 1.00
C41 C 0.0143(5) -0.8267(6) -0.2343(6) 0.0436(9) Uani 1.00
C42 C -0.0743(6) -0.7073(7) -0.1517(7) 0.059(1) Uani 1.00
C43 C -0.2049(6) -0.7085(8) -0.1906(9) 0.070(1) Uani 1.00
C44 C -0.2487(6) -0.8278(8) -0.3145(8) 0.067(1) Uani 1.00
C45 C -0.1620(6) -0.9468(8) -0.3977(7) 0.067(1) Uani 1.00
C46 C -0.0309(6) -0.9476(7) -0.3565(7) 0.057(1) Uani 1.00
C47 C 0.3113(5) -0.5030(6) -0.0618(7) 0.051(1) Uani 1.00
C48 C 0.3887(7) -0.5401(8) -0.2020(8) 0.075(2) Uani 1.00
C49 C 0.448(2) -0.407(2) -0.169(1) 0.091(3) Uani 0.50
C49** C 0.340(2) -0.427(2) -0.241(2) 0.100(4) Uani 0.50
C50 C 0.334(1) -0.2800(9) -0.080(1) 0.112(3) Uani 1.00
C51 C 0.2815(6) -0.3350(7) 0.0159(8) 0.070(1) Uani 1.00
H2 H 0.3004 -0.8955 0.0147 0.0628 Uiso 1.00
H3 H 0.1119 -0.9528 -0.1043 0.0561 Uiso 1.00
H8 H -0.3026 -0.0932 0.1277 0.0725 Uiso 1.00
H9 H -0.4442 -0.2316 0.1778 0.0877 Uiso 1.00
H10 H -0.3581 -0.4174 0.2357 0.0962 Uiso 1.00
H11 H -0.1330 -0.4556 0.2594 0.0910 Uiso 1.00
H12 H 0.0099 -0.3237 0.2069 0.0761 Uiso 1.00
H13A H 0.0370 -0.0486 0.3302 0.0842 Uiso 1.00
H13B H 0.1300 -0.0502 0.2114 0.0842 Uiso 1.00
H13C H 0.0168 0.0769 0.2832 0.0842 Uiso 1.00
H16 H -0.2204 -0.0422 -0.1585 0.1103 Uiso 1.00
H17A H -0.3805 -0.2101 -0.3107 0.1575 Uiso 1.00
H17B H -0.2662 -0.2224 -0.4139 0.1575 Uiso 1.00
H17C H -0.2702 -0.3414 -0.3597 0.1575 Uiso 1.00
H18A H -0.1846 -0.4064 -0.1763 0.1022 Uiso 1.00
H18B H -0.0692 -0.4165 -0.2772 0.1022 Uiso 1.00
H18C H -0.0426 -0.3827 -0.1109 0.1022 Uiso 1.00
H21 H 0.4525 -0.6461 0.4144 0.0966 Uiso 1.00
H22 H 0.6681 -0.6709 0.4943 0.1220 Uiso 1.00
H23 H 0.8422 -0.7340 0.3316 0.1091 Uiso 1.00
H24 H 0.8020 -0.7750 0.0876 0.1028 Uiso 1.00
H25 H 0.5882 -0.7596 0.0022 0.0795 Uiso 1.00
H27 H 0.1282 -0.7219 0.2562 0.0680 Uiso 1.00
H28 H -0.0029 -0.5444 0.4530 0.0889 Uiso 1.00
H29 H 0.0465 -0.2988 0.5826 0.1047 Uiso 1.00
H30 H 0.2401 -0.2371 0.5193 0.1010 Uiso 1.00
H31 H 0.3690 -0.4119 0.3210 0.0760 Uiso 1.00
H32 H 0.3952 -0.7687 -0.0749 0.0520 Uiso 1.00
H33 H 0.1393 -0.6607 0.0221 0.0491 Uiso 1.00
H36 H 0.1429 -0.7616 -0.4127 0.0613 Uiso 1.00
H37 H 0.2800 -0.8254 -0.6142 0.0741 Uiso 1.00
H38 H 0.4673 -0.9854 -0.6525 0.0846 Uiso 1.00
H39 H 0.5196 -1.0851 -0.4889 0.0816 Uiso 1.00
H40 H 0.3795 -1.0259 -0.2884 0.0634 Uiso 1.00
H42 H -0.0446 -0.6229 -0.0659 0.0704 Uiso 1.00
H43 H -0.2653 -0.6260 -0.1311 0.0836 Uiso 1.00
H44 H -0.3396 -0.8276 -0.3426 0.0800 Uiso 1.00
H45 H -0.1911 -1.0308 -0.4860 0.0791 Uiso 1.00
H46 H 0.0288 -1.0335 -0.4129 0.0680 Uiso 1.00
H48A H 0.4538 -0.6198 -0.2224 0.0896 Uiso 0.50
H48B H 0.3318 -0.5661 -0.2858 0.0896 Uiso 0.50
H48**A H 0.4806 -0.5361 -0.1811 0.0896 Uiso 0.50
H48**B H 0.3732 -0.6368 -0.2811 0.0896 Uiso 0.50
H49A H 0.5219 -0.3935 -0.1094 0.1124 Uiso 0.50
H49B H 0.4671 -0.4025 -0.2602 0.1124 Uiso 0.50
H49**A H 0.4010 -0.4219 -0.3073 0.1163 Uiso 0.50
H49**B H 0.2564 -0.4437 -0.2857 0.1163 Uiso 0.50
H50A H 0.3680 -0.1873 -0.0221 0.1330 Uiso 0.50
H50B H 0.2694 -0.2724 -0.1469 0.1330 Uiso 0.50
H50**A H 0.4197 -0.2480 -0.0485 0.1273 Uiso 0.50
H50**B H 0.2771 -0.2012 -0.0820 0.1330 Uiso 0.50
H51A H 0.1887 -0.3101 0.0279 0.0852 Uiso 1.00
H51B H 0.3230 -0.2921 0.1121 0.0852 Uiso 1.00

loop_
_atom_site_aniso_label
_atom_site_aniso_U_11
_atom_site_aniso_U_22
_atom_site_aniso_U_33
_atom_site_aniso_U_12
_atom_site_aniso_U_13
_atom_site_aniso_U_23
O1 0.076(2) 0.086(2) 0.098(3) -0.024(2) 0.005(2) 0.061(2)
O2 0.069(2) 0.047(1) 0.049(2) -0.017(1) -0.013(1) 0.029(1)
O3 0.044(1) 0.051(1) 0.056(2) -0.010(1) -0.003(1) 0.033(1)
O4 0.047(2) 0.054(2) 0.070(2) -0.019(1) -0.010(1) 0.038(1)
O5 0.053(2) 0.047(1) 0.064(2) -0.011(1) -0.012(1) 0.034(1)
N6 0.052(2) 0.062(2) 0.060(2) -0.014(1) 0.000(1) 0.033(2)
C7 0.055(2) 0.053(2) 0.040(2) -0.014(2) 0.001(2) 0.019(2)
C8 0.057(2) 0.065(3) 0.056(2) -0.005(2) 0.003(2) 0.024(2)
C9 0.057(3) 0.074(3) 0.076(3) -0.016(2) 0.017(2) 0.021(2)
C10 0.093(3) 0.071(3) 0.074(3) -0.029(3) 0.019(3) 0.026(3)
C11 0.097(3) 0.072(3) 0.074(3) -0.018(3) 0.006(3) 0.048(3)
C12 0.069(3) 0.066(3) 0.060(3) -0.001(2) 0.002(2) 0.037(2)
C13 0.069(3) 0.069(3) 0.074(3) -0.024(2) -0.012(2) 0.031(3)
C14 0.050(2) 0.069(2) 0.063(2) 0.010(2) 0.015(2) 0.041(2)
C15 0.071(3) 0.080(2) 0.057(2) -0.006(2) 0.015(2) 0.038(2)
C16 0.104(5) 0.113(5) 0.088(4) -0.009(4) -0.018(3) 0.072(4)
C17 0.133(7) 0.161(8) 0.101(5) -0.028(6) -0.050(5) 0.073(6)
C18 0.118(5) 0.077(3) 0.060(3) -0.017(3) -0.008(3) 0.028(3)
C19 0.045(2) 0.046(2) 0.049(2) -0.013(1) -0.009(1) 0.025(2)
C20 0.044(2) 0.052(2) 0.072(2) -0.012(2) -0.014(1) 0.036(2)
C21 0.071(3) 0.111(4) 0.077(3) -0.030(3) -0.027(3) 0.059(3)
C22 0.079(3) 0.139(6) 0.115(5) -0.037(4) -0.049(3) 0.081(5)
C23 0.060(3) 0.080(4) 0.141(4) -0.016(3) -0.041(3) 0.062(4)
C24 0.048(2) 0.074(3) 0.132(4) 0.001(2) -0.006(3) 0.047(4)
C25 0.051(2) 0.062(3) 0.077(3) -0.002(2) 0.001(2) 0.027(2)
C26 0.048(2) 0.053(2) 0.045(2) -0.009(1) -0.008(1) 0.024(2)
C27 0.055(2) 0.062(2) 0.054(2) -0.016(2) -0.004(2) 0.026(2)
C28 0.060(3) 0.085(3) 0.066(3) -0.011(2) 0.017(2) 0.025(2)
C29 0.088(4) 0.077(3) 0.077(4) 0.001(3) 0.025(3) 0.019(3)
C30 0.092(4) 0.050(3) 0.081(3) -0.011(2) 0.010(3) 0.007(2)
C31 0.063(3) 0.056(2) 0.067(3) -0.020(2) 0.001(2) 0.023(2)
C32 0.039(2) 0.047(2) 0.046(2) -0.004(2) 0.002(1) 0.022(2)
C33 0.039(2) 0.046(2) 0.044(2) -0.005(1) 0.001(1) 0.026(1)
C34 0.039(2) 0.046(2) 0.042(2) -0.008(1) 0.000(1) 0.024(1)
C35 0.046(2) 0.041(2) 0.043(2) -0.014(1) 0.001(1) 0.015(1)
C36 0.046(2) 0.067(3) 0.046(2) -0.013(2) -0.007(1) 0.030(2)
C37 0.070(3) 0.076(3) 0.046(2) -0.023(2) 0.002(2) 0.030(2)
C38 0.069(3) 0.085(3) 0.051(2) -0.016(2) 0.014(2) 0.022(2)
C39 0.056(3) 0.068(3) 0.067(3) 0.004(2) 0.017(2) 0.020(2)
C40 0.051(2) 0.054(2) 0.056(2) -0.006(2) -0.005(2) 0.026(2)
C41 0.037(2) 0.054(2) 0.050(2) -0.010(1) -0.003(1) 0.032(1)
C42 0.045(2) 0.052(2) 0.072(3) -0.005(2) -0.007(2) 0.024(2)
C43 0.043(2) 0.071(3) 0.099(3) -0.002(2) 0.000(2) 0.042(2)
C44 0.041(2) 0.091(3) 0.089(3) -0.020(2) -0.015(2) 0.057(2)
C45 0.056(2) 0.085(3) 0.062(3) -0.026(2) -0.017(2) 0.035(2)
C46 0.053(2) 0.060(2) 0.052(2) -0.011(2) -0.004(2) 0.022(2)
C47 0.046(2) 0.048(2) 0.066(2) -0.004(2) 0.002(2) 0.033(2)
C48 0.076(3) 0.083(3) 0.072(3) -0.013(3) 0.019(2) 0.039(3)
C49 0.132(7) 0.106(5) 0.056(5) -0.083(4) -0.001(4) 0.041(5)
C49** 0.126(10) 0.098(6) 0.103(7) -0.012(8) -0.010(7) 0.070(4)
C50 0.178(8) 0.076(4) 0.115(5) -0.030(4) -0.001(5) 0.070(3)
C51 0.052(3) 0.047(2) 0.093(3) -0.009(2) -0.012(2) 0.018(2)

loop_
_atom_type_symbol
_atom_type_description
_atom_type_scat_dispersion_real
_atom_type_scat_dispersion_imag
_atom_type_scat_source
C C 0.003 0.002
;International Tables for Crystallography
(1992, Vol. C)
;
H H 0.000 0.000
;International Tables for Crystallography
(1992, Vol. C)
;
N N 0.006 0.003
;International Tables for Crystallography
(1992, Vol. C)
;
O O 0.011 0.006
;International Tables for Crystallography
(1992, Vol. C)
;

loop_
_geom_angle_atom_site_label_1
_geom_angle_atom_site_label_2
_geom_angle_atom_site_label_3
_geom_angle
_geom_angle_site_symmetry_1
_geom_angle_site_symmetry_2
_geom_angle_site_symmetry_3
_geom_angle_publ_flag
C19 O2 H2 105.6 1_555 1_555 1_555 no
C34 O3 H3 109.9 1_555 1_555 1_555 no
C32 O4 C47 109.1(3) 1_555 1_555 1_555 no
C33 O5 C47 109.8(3) 1_555 1_555 1_555 no
C7 N6 C13 117.5(4) 1_555 1_555 1_555 yes
C7 N6 C14 122.6(4) 1_555 1_555 1_555 yes
C13 N6 C14 119.2(4) 1_555 1_555 1_555 yes
N6 C7 C8 120.4(4) 1_555 1_555 1_555 yes
N6 C7 C12 119.3(4) 1_555 1_555 1_555 yes
C8 C7 C12 120.3(4) 1_555 1_555 1_555 yes
C7 C8 C9 118.9(5) 1_555 1_555 1_555 yes
C7 C8 H8 120.6 1_555 1_555 1_555 no
C9 C8 H8 120.5 1_555 1_555 1_555 no
C8 C9 C10 120.6(5) 1_555 1_555 1_555 yes
C8 C9 H9 119.5 1_555 1_555 1_555 no
C10 C9 H9 119.9 1_555 1_555 1_555 no
C9 C10 C11 119.6(5) 1_555 1_555 1_555 yes
C9 C10 H10 120.4 1_555 1_555 1_555 no
C11 C10 H10 120.0 1_555 1_555 1_555 no
C10 C11 C12 121.2(5) 1_555 1_555 1_555 yes
C10 C11 H11 119.4 1_555 1_555 1_555 no
C12 C11 H11 119.4 1_555 1_555 1_555 no
C7 C12 C11 119.2(5) 1_555 1_555 1_555 yes
C7 C12 H12 120.6 1_555 1_555 1_555 no
C11 C12 H12 120.1 1_555 1_555 1_555 no
N6 C13 H13A 109.4 1_555 1_555 1_555 no
N6 C13 H13B 109.5 1_555 1_555 1_555 no
N6 C13 H13C 109.7 1_555 1_555 1_555 no
H13A C13 H13B 109.3 1_555 1_555 1_555 no
H13A C13 H13C 109.5 1_555 1_555 1_555 no
H13B C13 H13C 109.5 1_555 1_555 1_555 no
O1 C14 N6 118.4(5) 1_555 1_555 1_555 yes
O1 C14 C15 122.9(4) 1_555 1_555 1_555 yes
N6 C14 C15 118.7(4) 1_555 1_555 1_555 yes
C14 C15 C16 116.5(6) 1_555 1_555 1_555 yes
C14 C15 C18 119.1(5) 1_555 1_555 1_555 yes
C16 C15 C18 124.3(6) 1_555 1_555 1_555 yes
C15 C16 C17 123.9(7) 1_555 1_555 1_555 yes
C15 C16 H16 118.3 1_555 1_555 1_555 no
C17 C16 H16 117.8 1_555 1_555 1_555 no
C16 C17 H17A 109.5 1_555 1_555 1_555 no
C16 C17 H17B 108.9 1_555 1_555 1_555 no
C16 C17 H17C 108.1 1_555 1_555 1_555 no
H17A C17 H17B 111.1 1_555 1_555 1_555 no
H17A C17 H17C 110 1_555 1_555 1_555 no
H17B C17 H17C 108 1_555 1_555 1_555 no
C15 C18 H18A 109.4 1_555 1_555 1_555 no
C15 C18 H18B 110.0 1_555 1_555 1_555 no
C15 C18 H18C 110.0 1_555 1_555 1_555 no
H18A C18 H18B 108.9 1_555 1_555 1_555 no
H18A C18 H18C 108.9 1_555 1_555 1_555 no
H18B C18 H18C 109.5 1_555 1_555 1_555 no
O2 C19 C20 104.4(3) 1_555 1_555 1_555 no
O2 C19 C26 109.9(3) 1_555 1_555 1_555 no
O2 C19 C32 108.0(3) 1_555 1_555 1_555 no
C20 C19 C26 111.5(4) 1_555 1_555 1_555 no
C20 C19 C32 112.3(3) 1_555 1_555 1_555 no
C26 C19 C32 110.6(3) 1_555 1_555 1_555 no
C19 C20 C21 119.0(5) 1_555 1_555 1_555 no
C19 C20 C25 122.3(4) 1_555 1_555 1_555 no
C21 C20 C25 118.3(5) 1_555 1_555 1_555 no
C20 C21 C22 121.7(6) 1_555 1_555 1_555 no
C20 C21 H21 119.3 1_555 1_555 1_555 no
C22 C21 H21 119.0 1_555 1_555 1_555 no
C21 C22 C23 119.9(7) 1_555 1_555 1_555 no
C21 C22 H22 121.2 1_555 1_555 1_555 no
C23 C22 H22 118.9 1_555 1_555 1_555 no
C22 C23 C24 119.0(5) 1_555 1_555 1_555 no
C22 C23 H23 120.7 1_555 1_555 1_555 no
C24 C23 H23 120.4 1_555 1_555 1_555 no
C23 C24 C25 121.7(7) 1_555 1_555 1_555 no
C23 C24 H24 119.3 1_555 1_555 1_555 no
C25 C24 H24 119.1 1_555 1_555 1_555 no
C20 C25 C24 119.4(6) 1_555 1_555 1_555 no
C20 C25 H25 120.3 1_555 1_555 1_555 no
C24 C25 H25 120.3 1_555 1_555 1_555 no
C19 C26 C27 120.8(4) 1_555 1_555 1_555 no
C19 C26 C31 121.3(4) 1_555 1_555 1_555 no
C27 C26 C31 117.9(4) 1_555 1_555 1_555 no
C26 C27 C28 120.6(5) 1_555 1_555 1_555 no
C26 C27 H27 119.5 1_555 1_555 1_555 no
C28 C27 H27 119.9 1_555 1_555 1_555 no
C27 C28 C29 121.6(5) 1_555 1_555 1_555 no
C27 C28 H28 118.8 1_555 1_555 1_555 no
C29 C28 H28 119.6 1_555 1_555 1_555 no
C28 C29 C30 117.7(5) 1_555 1_555 1_555 no
C28 C29 H29 121.1 1_555 1_555 1_555 no
C30 C29 H29 121.2 1_555 1_555 1_555 no
C29 C30 C31 121.1(5) 1_555 1_555 1_555 no
C29 C30 H30 119.6 1_555 1_555 1_555 no
C31 C30 H30 119.2 1_555 1_555 1_555 no
C26 C31 C30 121.1(5) 1_555 1_555 1_555 no
C26 C31 H31 119.2 1_555 1_555 1_555 no
C30 C31 H31 119.8 1_555 1_555 1_555 no
O4 C32 C19 107.6(3) 1_555 1_555 1_555 no
O4 C32 C33 103.4(3) 1_555 1_555 1_555 no
O4 C32 H32 109.4 1_555 1_555 1_555 no
C19 C32 C33 116.6(3) 1_555 1_555 1_555 no
C19 C32 H32 109.5 1_555 1_555 1_555 no
C33 C32 H32 109.9 1_555 1_555 1_555 no
O5 C33 C32 104.5(3) 1_555 1_555 1_555 no
O5 C33 C34 110.2(3) 1_555 1_555 1_555 no
O5 C33 H33 108.8 1_555 1_555 1_555 no
C32 C33 C34 116.3(3) 1_555 1_555 1_555 no
C32 C33 H33 108.5 1_555 1_555 1_555 no
C34 C33 H33 108.3 1_555 1_555 1_555 no
O3 C34 C33 106.1(3) 1_555 1_555 1_555 no
O3 C34 C35 108.1(3) 1_555 1_555 1_555 no
O3 C34 C41 108.0(3) 1_555 1_555 1_555 no
C33 C34 C35 111.2(3) 1_555 1_555 1_555 no
C33 C34 C41 112.3(3) 1_555 1_555 1_555 no
C35 C34 C41 110.8(3) 1_555 1_555 1_555 no
C34 C35 C36 121.1(4) 1_555 1_555 1_555 no
C34 C35 C40 121.1(4) 1_555 1_555 1_555 no
C36 C35 C40 117.9(4) 1_555 1_555 1_555 no
C35 C36 C37 121.5(5) 1_555 1_555 1_555 no
C35 C36 H36 119.3 1_555 1_555 1_555 no
C37 C36 H36 119.2 1_555 1_555 1_555 no
C36 C37 C38 120.1(5) 1_555 1_555 1_555 no
C36 C37 H37 120.2 1_555 1_555 1_555 no
C38 C37 H37 119.7 1_555 1_555 1_555 no
C37 C38 C39 120.3(5) 1_555 1_555 1_555 no
C37 C38 H38 119.7 1_555 1_555 1_555 no
C39 C38 H38 120.0 1_555 1_555 1_555 no
C38 C39 C40 120.0(5) 1_555 1_555 1_555 no
C38 C39 H39 120.3 1_555 1_555 1_555 no
C40 C39 H39 119.7 1_555 1_555 1_555 no
C35 C40 C39 120.3(5) 1_555 1_555 1_555 no
C35 C40 H40 120.1 1_555 1_555 1_555 no
C39 C40 H40 119.6 1_555 1_555 1_555 no
C34 C41 C42 123.4(4) 1_555 1_555 1_555 no
C34 C41 C46 118.1(4) 1_555 1_555 1_555 no
C42 C41 C46 118.4(4) 1_555 1_555 1_555 no
C41 C42 C43 120.8(5) 1_555 1_555 1_555 no
C41 C42 H42 119.4 1_555 1_555 1_555 no
C43 C42 H42 119.7 1_555 1_555 1_555 no
C42 C43 C44 120.4(5) 1_555 1_555 1_555 no
C42 C43 H43 119.9 1_555 1_555 1_555 no
C44 C43 H43 119.7 1_555 1_555 1_555 no
C43 C44 C45 119.3(4) 1_555 1_555 1_555 no
C43 C44 H44 120.3 1_555 1_555 1_555 no
C45 C44 H44 120.3 1_555 1_555 1_555 no
C44 C45 C46 120.4(5) 1_555 1_555 1_555 no
C44 C45 H45 120.2 1_555 1_555 1_555 no
C46 C45 H45 119.4 1_555 1_555 1_555 no
C41 C46 C45 120.5(5) 1_555 1_555 1_555 no
C41 C46 H46 119.5 1_555 1_555 1_555 no
C45 C46 H46 119.9 1_555 1_555 1_555 no
O4 C47 O5 105.5(3) 1_555 1_555 1_555 no
O4 C47 C48 113.5(4) 1_555 1_555 1_555 no
O4 C47 C51 111.4(4) 1_555 1_555 1_555 no
O5 C47 C48 111.0(4) 1_555 1_555 1_555 no
O5 C47 C51 110.4(4) 1_555 1_555 1_555 no
C48 C47 C51 105.2(4) 1_555 1_555 1_555 no
C47 C48 C49 105.6(7) 1_555 1_555 1_555 no
C47 C48 C49** 104.1(8) 1_555 1_555 1_555 no
C47 C48 H48A 110.5 1_555 1_555 1_555 no
C47 C48 H48B 110.3 1_555 1_555 1_555 no
C47 C48 H48**A 111.0 1_555 1_555 1_555 no
C47 C48 H48**B 110.8 1_555 1_555 1_555 no
C49 C48 H48A 110.7 1_555 1_555 1_555 no
C49 C48 H48B 110.2 1_555 1_555 1_555 no
C49** C48 H48**A 110.5 1_555 1_555 1_555 no
C49** C48 H48**B 111.0 1_555 1_555 1_555 no
H48A C48 H48B 109.3 1_555 1_555 1_555 no
H48**A C48 H48**B 109.4 1_555 1_555 1_555 no
C48 C49 C50 102.3(9) 1_555 1_555 1_555 no
C48 C49 H49A 112 1_555 1_555 1_555 no
C48 C49 H49B 111 1_555 1_555 1_555 no
C50 C49 H49A 110 1_555 1_555 1_555 no
C50 C49 H49B 108 1_555 1_555 1_555 no
H49A C49 H49B 110 1_555 1_555 1_555 no
C48 C49** C50 102.1(10) 1_555 1_555 1_555 no
C48 C49** H49**A 109 1_555 1_555 1_555 no
C48 C49** H49**B 111 1_555 1_555 1_555 no
C50 C49** H49**A 111 1_555 1_555 1_555 no
C50 C49** H49**B 111 1_555 1_555 1_555 no
H49**A C49** H49**B 110 1_555 1_555 1_555 no
C49 C50 C51 101.9(6) 1_555 1_555 1_555 no
C49 C50 H50A 111.0 1_555 1_555 1_555 no
C49 C50 H50B 111.1 1_555 1_555 1_555 no
C49** C50 C51 101.3(7) 1_555 1_555 1_555 no
C49** C50 H50**A 110 1_555 1_555 1_555 no
C49** C50 H50**B 111.9 1_555 1_555 1_555 no
C51 C50 H50A 111.3 1_555 1_555 1_555 no
C51 C50 H50B 111.4 1_555 1_555 1_555 no
C51 C50 H50**A 111.2 1_555 1_555 1_555 no
C51 C50 H50**B 111.6 1_555 1_555 1_555 no
H50A C50 H50B 109.9 1_555 1_555 1_555 no
H50**A C50 H50**B 109.8 1_555 1_555 1_555 no
C47 C51 C50 107.4(6) 1_555 1_555 1_555 no
C47 C51 H51A 109.7 1_555 1_555 1_555 no
C47 C51 H51B 109.9 1_555 1_555 1_555 no
C50 C51 H51A 110.3 1_555 1_555 1_555 no
C50 C51 H51B 109.9 1_555 1_555 1_555 no
H51A C51 H51B 109.6 1_555 1_555 1_555 no

loop_
_geom_bond_atom_site_label_1
_geom_bond_atom_site_label_2
_geom_bond_distance
_geom_bond_site_symmetry_1
_geom_bond_site_symmetry_2
_geom_bond_publ_flag
O1 C14 1.243(6) 1_555 1_555 yes
O2 C19 1.433(5) 1_555 1_555 no
O2 H2 0.927 1_555 1_555 no
O3 C34 1.444(5) 1_555 1_555 no
O3 H3 0.863 1_555 1_555 no
O4 C32 1.423(5) 1_555 1_555 no
O4 C47 1.408(6) 1_555 1_555 no
O5 C33 1.426(5) 1_555 1_555 no
O5 C47 1.445(5) 1_555 1_555 no
N6 C7 1.442(6) 1_555 1_555 yes
N6 C13 1.472(7) 1_555 1_555 yes
N6 C14 1.352(6) 1_555 1_555 yes
C7 C8 1.368(7) 1_555 1_555 yes
C7 C12 1.393(7) 1_555 1_555 yes
C8 C9 1.408(8) 1_555 1_555 yes
C8 H8 0.954 1_555 1_555 no
C9 C10 1.364(10) 1_555 1_555 yes
C9 H9 0.965 1_555 1_555 no
C10 C11 1.367(10) 1_555 1_555 yes
C10 H10 0.967 1_555 1_555 no
C11 C12 1.375(8) 1_555 1_555 yes
C11 H11 0.968 1_555 1_555 no
C12 H12 0.972 1_555 1_555 no
C13 H13A 0.961 1_555 1_555 no
C13 H13B 0.961 1_555 1_555 no
C13 H13C 0.959 1_555 1_555 no
C14 C15 1.491(8) 1_555 1_555 yes
C15 C16 1.347(9) 1_555 1_555 yes
C15 C18 1.475(9) 1_555 1_555 yes
C16 C17 1.50(1) 1_555 1_555 yes
C16 H16 0.961 1_555 1_555 no
C17 H17A 0.943 1_555 1_555 no
C17 H17B 0.958 1_555 1_555 no
C17 H17C 0.968 1_555 1_555 no
C18 H18A 0.967 1_555 1_555 no
C18 H18B 0.960 1_555 1_555 no
C18 H18C 0.960 1_555 1_555 no
C19 C20 1.538(6) 1_555 1_555 no
C19 C26 1.541(7) 1_555 1_555 no
C19 C32 1.557(6) 1_555 1_555 no
C20 C21 1.367(8) 1_555 1_555 no
C20 C25 1.394(8) 1_555 1_555 no
C21 C22 1.391(9) 1_555 1_555 no
C21 H21 0.964 1_555 1_555 no
C22 C23 1.37(1) 1_555 1_555 no
C22 H22 0.955 1_555 1_555 no
C23 C24 1.37(1) 1_555 1_555 no
C23 H23 0.962 1_555 1_555 no
C24 C25 1.387(8) 1_555 1_555 no
C24 H24 0.966 1_555 1_555 no
C25 H25 0.961 1_555 1_555 no
C26 C27 1.374(7) 1_555 1_555 no
C26 C31 1.382(7) 1_555 1_555 no
C27 C28 1.389(8) 1_555 1_555 no
C27 H27 0.962 1_555 1_555 no
C28 C29 1.361(9) 1_555 1_555 no
C28 H28 0.959 1_555 1_555 no
C29 C30 1.386(10) 1_555 1_555 no
C29 H29 0.960 1_555 1_555 no
C30 C31 1.372(8) 1_555 1_555 no
C30 H30 0.956 1_555 1_555 no
C31 H31 0.960 1_555 1_555 no
C32 C33 1.539(6) 1_555 1_555 no
C32 H32 0.963 1_555 1_555 no
C33 C34 1.552(6) 1_555 1_555 no
C33 H33 0.959 1_555 1_555 no
C34 C35 1.516(6) 1_555 1_555 no
C34 C41 1.554(6) 1_555 1_555 no
C35 C36 1.389(6) 1_555 1_555 no
C35 C40 1.400(6) 1_555 1_555 no
C36 C37 1.377(7) 1_555 1_555 no
C36 H36 0.955 1_555 1_555 no
C37 C38 1.366(9) 1_555 1_555 no
C37 H37 0.959 1_555 1_555 no
C38 C39 1.378(9) 1_555 1_555 no
C38 H38 0.963 1_555 1_555 no
C39 C40 1.391(7) 1_555 1_555 no
C39 H39 0.968 1_555 1_555 no
C40 H40 0.960 1_555 1_555 no
C41 C42 1.380(7) 1_555 1_555 no
C41 C46 1.380(7) 1_555 1_555 no
C42 C43 1.381(7) 1_555 1_555 no
C42 H42 0.958 1_555 1_555 no
C43 C44 1.374(9) 1_555 1_555 no
C43 H43 0.955 1_555 1_555 no
C44 C45 1.368(9) 1_555 1_555 no
C44 H44 0.964 1_555 1_555 no
C45 C46 1.392(7) 1_555 1_555 no
C45 H45 0.967 1_555 1_555 no
C46 H46 0.963 1_555 1_555 no
C47 C48 1.527(7) 1_555 1_555 no
C47 C51 1.526(7) 1_555 1_555 no
C48 C49 1.45(1) 1_555 1_555 no
C48 C49** 1.43(2) 1_555 1_555 no
C48 H48A 0.950 1_555 1_555 no
C48 H48B 0.951 1_555 1_555 no
C48 H48**A 0.959 1_555 1_555 no
C48 H48**B 0.961 1_555 1_555 no
C49 C50 1.60(2) 1_555 1_555 no
C49 H49A 0.931 1_555 1_555 no
C49 H49B 0.972 1_555 1_555 no
C49** C50 1.62(2) 1_555 1_555 no
C49** H49**A 0.962 1_555 1_555 no
C49** H49**B 0.946 1_555 1_555 no
C50 C51 1.48(1) 1_555 1_555 no
C50 H50A 0.948 1_555 1_555 no
C50 H50B 0.947 1_555 1_555 no
C50 H50**A 0.961 1_555 1_555 no
C50 H50**B 0.956 1_555 1_555 no
C51 H51A 0.959 1_555 1_555 no
C51 H51B 0.959 1_555 1_555 no

loop_
_geom_hbond_atom_site_label_D
_geom_hbond_atom_site_label_H
_geom_hbond_atom_site_label_A
_geom_hbond_distance_DH
_geom_hbond_distance_HA
_geom_hbond_distance_DA
_geom_hbond_angle_DHA
_geom_hbond_site_symmetry_A
O2 H2 O3 0.927 1.85 2.714(4) 153.6 .
O3 H3 O1 0.863 1.84 2.674(4) 160.7 1_545
